data_4317078
loop_
_publ_author_name
'Alba Garc\'ia-Camprub\'i'
'Marta Mart\'in'
'Eduardo Sola'

_publ_contact_author_address
;
  Dr. Marta Mart\'in
  Departamento de Qu\'imica Inorg\'anica - I.C.M.A.
  Facultad de Ciencias
  Universidad de Zaragoza - C.S.I.C.
  50009 Zaragoza, Spain
;
_publ_contact_author_email martam@unizar.es
_publ_contact_author_fax '+34 956 761187'
_publ_contact_author_name 'Dr. Marta Mart\'in'
_publ_contact_author_phone '+34 976 762026'
_publ_section_title
;
 Addition of Water Across Si-Ir Bonds in Iridium Complexes with
 \k-P,P,Si(biPSi) Pincer Ligands
;
_journal_name_full 'Inorganic Chemistry'
_journal_page_first 10649
_journal_page_last 10657
_journal_paper_doi 10.1021/ic1016774
_journal_volume 49
_journal_year 2010
_chemical_formula_moiety 'C33 H42 Ir O P2 Si, 0.5(C4 O), 0.4(C Cl2), C F3 O3 S'
_chemical_formula_sum 'C36.4 H46.3 Cl0.8 F3 Ir O4.5 P2 S Si'
_chemical_formula_weight 955.48
_space_group_IT_number 2
_symmetry_cell_setting triclinic
_symmetry_space_group_name_Hall '-P 1'
_symmetry_space_group_name_H-M 'P -1'
_atom_sites_solution_hydrogens geom
_atom_sites_solution_primary heavy
_atom_sites_solution_secondary difmap
_audit_creation_method SHELXL-97
_cell_angle_alpha 81.914(2)
_cell_angle_beta 80.057(2)
_cell_angle_gamma 87.371(2)
_cell_formula_units_Z 2
_cell_length_a 8.8088(12)
_cell_length_b 12.3483(17)
_cell_length_c 18.596(3)
_cell_measurement_reflns_used 3811
_cell_measurement_temperature 100.0(2)
_cell_measurement_theta_max 26.73
_cell_measurement_theta_min 2.24
_cell_volume 1972.1(5)
_computing_cell_refinement 'SAINT+ v. 6.01 (Bruker AXS, 2000)'
_computing_data_collection 'SMART v. 5.611 (Bruker AXS, 2000)'
_computing_data_reduction 'SAINT+ v. 6.01 (Bruker AXS, 2000)'
_computing_molecular_graphics 'XP program, SHELXTL v6.10, Bruker2000'
_computing_publication_material 'XCIF program, SHELXTLv6.10,BrukerAXS'
_computing_structure_refinement 'SHELXL-97 (Sheldrick, 1997)'
_computing_structure_solution 'SHELXS-97 (Sheldrick, 1990)'
_diffrn_ambient_temperature 100.0(2)
_diffrn_detector_area_resol_mean 8.26
_diffrn_measured_fraction_theta_full 0.980
_diffrn_measured_fraction_theta_max 0.907
_diffrn_measurement_device_type 'Bruker SMART APEX CCD system'
_diffrn_measurement_method '\w rotations with narrow frames'
_diffrn_radiation_monochromator graphite
_diffrn_radiation_source 'fine-focus sealed tube'
_diffrn_radiation_type MoK\a
_diffrn_radiation_wavelength 0.71073
_diffrn_reflns_av_R_equivalents 0.0512
_diffrn_reflns_av_sigmaI/netI 0.1089
_diffrn_reflns_limit_h_max 11
_diffrn_reflns_limit_h_min -11
_diffrn_reflns_limit_k_max 15
_diffrn_reflns_limit_k_min -16
_diffrn_reflns_limit_l_max 25
_diffrn_reflns_limit_l_min -25
_diffrn_reflns_number 17650
_diffrn_reflns_theta_full 27.50
_diffrn_reflns_theta_max 28.75
_diffrn_reflns_theta_min 1.67
_diffrn_standards_decay_% 'no decay'
_exptl_absorpt_coefficient_mu 3.656
_exptl_absorpt_correction_T_max 0.898
_exptl_absorpt_correction_T_min 0.701
_exptl_absorpt_correction_type multi-scan
_exptl_absorpt_process_details
;
  SADABS: Area-Detector Absorption Correction. (1996)  Bruker-AXS 
  within SAINT+ package, v. 6.01.
;
_exptl_crystal_colour colorless
_exptl_crystal_density_diffrn 1.609
_exptl_crystal_density_method 'not measured'
_exptl_crystal_description 'irregular block'
_exptl_crystal_F_000 957
_exptl_crystal_size_max 0.07
_exptl_crystal_size_mid 0.04
_exptl_crystal_size_min 0.01
_refine_diff_density_max 1.764
_refine_diff_density_min -3.164
_refine_diff_density_rms 0.169
_refine_ls_extinction_method none
_refine_ls_goodness_of_fit_ref 0.965
_refine_ls_hydrogen_treatment mixed
_refine_ls_matrix_type full
_refine_ls_number_parameters 518
_refine_ls_number_reflns 9277
_refine_ls_number_restraints 76
_refine_ls_restrained_S_all 0.962
_refine_ls_R_factor_all 0.0746
_refine_ls_R_factor_gt 0.0538
_refine_ls_shift/su_max 0.042
_refine_ls_shift/su_mean 0.004
_refine_ls_structure_factor_coef Fsqd
_refine_ls_weighting_details 'calc w=1/[\s^2^(Fo^2^)+(0.0375P)^2^+0.0000P] where P=(Fo^2^+2Fc^2^)/3'
_refine_ls_weighting_scheme calc
_refine_ls_wR_factor_gt 0.0984
_refine_ls_wR_factor_ref 0.1050
_reflns_number_gt 7452
_reflns_number_total 9277
_reflns_threshold_expression >2sigma(I)
_cod_data_source_file ic1016774_si_001_3.cif
_cod_data_source_block mar136as
_cod_original_formula_sum 'C36.40 H46.30 Cl0.80 F3 Ir O4.50 P2 S Si'
_cod_database_code 4317078

loop_
_symmetry_equiv_pos_as_xyz
'x, y, z'
'-x, -y, -z'

loop_
_atom_site_label
_atom_site_type_symbol
_atom_site_fract_x
_atom_site_fract_y
_atom_site_fract_z
_atom_site_U_iso_or_equiv
_atom_site_adp_type
_atom_site_occupancy
_atom_site_symmetry_multiplicity
_atom_site_calc_flag
_atom_site_refinement_flags
_atom_site_disorder_assembly
_atom_site_disorder_group
Ir1 Ir 0.53877(3) 0.71524(2) 0.733399(15) 0.01662(7) Uani 1 1 d . . .
H39A H 0.3802 0.7606 0.7465 0.030 Uiso 1 1 d R . .
H39B H 0.5687 0.8430 0.6973 0.030 Uiso 1 1 d R . .
P1 P 0.4195(2) 0.71216(14) 0.63258(9) 0.0216(4) Uani 1 1 d . . .
P2 P 0.55356(19) 0.74903(13) 0.85065(9) 0.0188(4) Uani 1 1 d . . .
Si1 Si 0.3176(2) 0.48405(15) 0.80789(11) 0.0228(4) Uani 1 1 d . . .
O1 O 0.4907(5) 0.5374(4) 0.7696(3) 0.0216(10) Uani 1 1 d . . .
H1 H 0.558(8) 0.497(6) 0.775(4) 0.026 Uiso 1 1 d . . .
C1 C 0.3458(8) 0.5778(5) 0.6267(4) 0.0245(15) Uani 1 1 d . . .
H1A H 0.3371 0.5739 0.5747 0.029 Uiso 1 1 calc R . .
H1B H 0.4218 0.5208 0.6411 0.029 Uiso 1 1 calc R . .
C2 C 0.1869(8) 0.5513(5) 0.6755(4) 0.0259(15) Uani 1 1 d . . .
H2A H 0.1083 0.6010 0.6556 0.031 Uiso 1 1 calc R . .
H2B H 0.1609 0.4757 0.6707 0.031 Uiso 1 1 calc R . .
C3 C 0.1742(7) 0.5605(5) 0.7566(4) 0.0230(14) Uani 1 1 d . . .
H3A H 0.0704 0.5361 0.7814 0.028 Uiso 1 1 calc R . .
H3B H 0.1801 0.6389 0.7616 0.028 Uiso 1 1 calc R . .
C4 C 0.3262(9) 0.3373(5) 0.7981(4) 0.0326(17) Uani 1 1 d . . .
H4A H 0.3418 0.3288 0.7457 0.049 Uiso 1 1 calc R . .
H4B H 0.2293 0.3035 0.8231 0.049 Uiso 1 1 calc R . .
H4C H 0.4120 0.3017 0.8202 0.049 Uiso 1 1 calc R . .
C5 C 0.2735(8) 0.5035(5) 0.9062(4) 0.0251(15) Uani 1 1 d . . .
H5A H 0.1628 0.4891 0.9241 0.030 Uiso 1 1 calc R . .
H5B H 0.3329 0.4477 0.9342 0.030 Uiso 1 1 calc R . .
C6 C 0.3076(7) 0.6165(5) 0.9246(4) 0.0221(14) Uani 1 1 d . . .
H6A H 0.2547 0.6240 0.9752 0.026 Uiso 1 1 calc R . .
H6B H 0.2646 0.6737 0.8904 0.026 Uiso 1 1 calc R . .
C7 C 0.4812(7) 0.6358(5) 0.9193(4) 0.0216(14) Uani 1 1 d . . .
H7A H 0.5394 0.5683 0.9074 0.026 Uiso 1 1 calc R . .
H7B H 0.5006 0.6499 0.9680 0.026 Uiso 1 1 calc R . .
C8 C 0.5422(7) 0.7508(5) 0.5444(3) 0.0220(14) Uani 1 1 d . . .
C9 C 0.5820(8) 0.8589(6) 0.5252(4) 0.0270(16) Uani 1 1 d . . .
H9 H 0.5394 0.9114 0.5563 0.032 Uiso 1 1 calc R . .
C10 C 0.6850(8) 0.8919(6) 0.4604(4) 0.0315(17) Uani 1 1 d . . .
H10 H 0.7108 0.9667 0.4472 0.038 Uiso 1 1 calc R . .
C11 C 0.7482(9) 0.8171(7) 0.4161(4) 0.041(2) Uani 1 1 d . . .
H11 H 0.8175 0.8397 0.3720 0.049 Uiso 1 1 calc R . .
C12 C 0.7117(10) 0.7088(7) 0.4352(5) 0.045(2) Uani 1 1 d . . .
H12 H 0.7584 0.6564 0.4050 0.054 Uiso 1 1 calc R . .
C13 C 0.6077(9) 0.6758(6) 0.4980(4) 0.0357(18) Uani 1 1 d . . .
H13 H 0.5804 0.6011 0.5098 0.043 Uiso 1 1 calc R . .
C14 C 0.2488(7) 0.8012(5) 0.6235(4) 0.0214(14) Uani 1 1 d . . .
C15 C 0.1801(8) 0.8635(5) 0.6769(4) 0.0257(15) Uani 1 1 d . . .
H15 H 0.2245 0.8653 0.7198 0.031 Uiso 1 1 calc R . .
C16 C 0.0461(8) 0.9233(6) 0.6676(4) 0.0303(17) Uani 1 1 d . . .
H16 H -0.0017 0.9655 0.7046 0.036 Uiso 1 1 calc R . .
C17 C -0.0181(9) 0.9222(6) 0.6055(4) 0.0349(19) Uani 1 1 d . . .
H17 H -0.1094 0.9639 0.5994 0.042 Uiso 1 1 calc R . .
C18 C 0.0503(9) 0.8602(6) 0.5520(4) 0.0378(19) Uani 1 1 d . . .
H18 H 0.0055 0.8585 0.5093 0.045 Uiso 1 1 calc R . .
C19 C 0.1841(9) 0.8008(6) 0.5607(4) 0.0308(17) Uani 1 1 d . . .
H19 H 0.2321 0.7592 0.5234 0.037 Uiso 1 1 calc R . .
C20 C 0.7387(7) 0.7772(5) 0.8748(4) 0.0202(14) Uani 1 1 d . . .
C21 C 0.8132(8) 0.6993(6) 0.9194(4) 0.0284(16) Uani 1 1 d . . .
H21 H 0.7722 0.6282 0.9343 0.034 Uiso 1 1 calc R . .
C22 C 0.9462(8) 0.7258(6) 0.9416(4) 0.0345(18) Uani 1 1 d . . .
H22 H 0.9964 0.6729 0.9723 0.041 Uiso 1 1 calc R . .
C23 C 1.0074(8) 0.8282(6) 0.9200(4) 0.0335(18) Uani 1 1 d . . .
H23 H 1.0974 0.8466 0.9369 0.040 Uiso 1 1 calc R . .
C24 C 0.9378(8) 0.9037(6) 0.8738(4) 0.0312(17) Uani 1 1 d . . .
H24 H 0.9824 0.9733 0.8569 0.037 Uiso 1 1 calc R . .
C25 C 0.8019(8) 0.8782(5) 0.8518(4) 0.0235(15) Uani 1 1 d . . .
H25 H 0.7527 0.9311 0.8207 0.028 Uiso 1 1 calc R . .
C26 C 0.4400(7) 0.8680(5) 0.8792(4) 0.0206(14) Uani 1 1 d . . .
C27 C 0.4080(8) 0.8813(6) 0.9526(4) 0.0258(15) Uani 1 1 d . . .
H27 H 0.4404 0.8259 0.9880 0.031 Uiso 1 1 calc R . .
C28 C 0.3304(8) 0.9726(6) 0.9762(4) 0.0318(17) Uani 1 1 d . . .
H28 H 0.3100 0.9805 1.0270 0.038 Uiso 1 1 calc R . .
C29 C 0.2827(8) 1.0526(6) 0.9246(4) 0.0342(18) Uani 1 1 d . . .
H29 H 0.2266 1.1150 0.9403 0.041 Uiso 1 1 calc R . .
C30 C 0.3154(8) 1.0428(6) 0.8513(5) 0.0350(18) Uani 1 1 d . . .
H30 H 0.2842 1.0992 0.8162 0.042 Uiso 1 1 calc R . .
C31 C 0.3948(8) 0.9500(5) 0.8277(4) 0.0275(16) Uani 1 1 d . . .
H31 H 0.4176 0.9432 0.7767 0.033 Uiso 1 1 calc R . .
C32 C 0.7484(7) 0.6563(6) 0.6611(4) 0.0271(16) Uani 1 1 d . . .
H32A H 0.7486 0.5793 0.6518 0.032 Uiso 1 1 calc R . .
H32B H 0.7904 0.7073 0.6169 0.032 Uiso 1 1 calc R . .
C33 C 0.7906(7) 0.6737(6) 0.7272(4) 0.0248(15) Uani 1 1 d . . .
H33A H 0.8596 0.7357 0.7248 0.030 Uiso 1 1 calc R . .
H33B H 0.8177 0.6077 0.7597 0.030 Uiso 1 1 calc R . .
C34 C 0.8550(10) 0.2328(7) 0.8361(5) 0.042(2) Uani 1 1 d . . .
S1 S 0.7718(2) 0.36326(15) 0.85445(10) 0.0300(4) Uani 1 1 d . . .
O2 O 0.6333(6) 0.3364(4) 0.9059(3) 0.0416(14) Uani 1 1 d . . .
O3 O 0.7442(6) 0.4122(4) 0.7823(3) 0.0411(14) Uani 1 1 d . . .
O4 O 0.8882(7) 0.4140(4) 0.8807(3) 0.0492(16) Uani 1 1 d . . .
F1 F 0.9122(6) 0.1811(4) 0.8941(3) 0.0640(16) Uani 1 1 d . . .
F2 F 0.7547(7) 0.1677(4) 0.8194(3) 0.0674(16) Uani 1 1 d . . .
F3 F 0.9718(6) 0.2414(4) 0.7797(3) 0.0604(15) Uani 1 1 d . . .
C35 C 0.334(3) 0.8159(14) 0.3572(12) 0.062(6) Uani 0.50 1 d PDU A 1
C36 C 0.353(2) 0.6953(13) 0.3576(10) 0.061(6) Uani 0.50 1 d PDU A 1
O5 O 0.2636(15) 0.6303(12) 0.4202(9) 0.041(5) Uani 0.50 1 d PDU A 1
C37 C 0.1035(15) 0.6205(13) 0.4133(8) 0.047(4) Uani 0.50 1 d PDU A 1
C38 C 0.037(2) 0.5403(13) 0.4774(9) 0.050(5) Uani 0.50 1 d PDU . 1
C39A C 0.349(4) 0.7396(15) 0.335(2) 0.06(2) Uani 0.20 1 d PDU B 2
Cl1A Cl 0.3473(18) 0.8763(10) 0.3464(8) 0.063(4) Uani 0.20 1 d PDU B 2
Cl2A Cl 0.193(2) 0.6747(13) 0.3917(12) 0.123(7) Uani 0.20 1 d PDU B 2
C39B C 0.369(4) 0.7386(15) 0.346(3) 0.07(2) Uani 0.20 1 d PDU C 3
Cl1B Cl 0.262(2) 0.8587(11) 0.3537(9) 0.083(5) Uani 0.20 1 d PDU C 3
Cl2B Cl 0.276(2) 0.6310(12) 0.4041(12) 0.064(7) Uani 0.20 1 d PDU C 3

loop_
_atom_site_aniso_label
_atom_site_aniso_U_11
_atom_site_aniso_U_22
_atom_site_aniso_U_33
_atom_site_aniso_U_23
_atom_site_aniso_U_13
_atom_site_aniso_U_12
Ir1 0.01629(12) 0.01472(12) 0.01799(12) 0.00084(8) -0.00281(9) -0.00080(8)
P1 0.0230(10) 0.0216(9) 0.0197(9) -0.0013(7) -0.0036(7) -0.0005(7)
P2 0.0170(9) 0.0187(8) 0.0200(9) 0.0004(7) -0.0035(7) -0.0004(7)
Si1 0.0231(10) 0.0184(9) 0.0266(10) -0.0005(8) -0.0045(8) -0.0033(8)
O1 0.021(3) 0.015(2) 0.028(3) -0.002(2) -0.002(2) -0.0001(18)
C1 0.031(4) 0.024(4) 0.019(3) -0.002(3) -0.006(3) -0.004(3)
C2 0.029(4) 0.022(4) 0.029(4) -0.005(3) -0.010(3) -0.005(3)
C3 0.016(3) 0.022(3) 0.031(4) -0.003(3) -0.001(3) -0.006(3)
C4 0.036(4) 0.024(4) 0.039(4) -0.001(3) -0.008(4) -0.009(3)
C5 0.022(4) 0.023(4) 0.027(4) 0.006(3) 0.000(3) -0.005(3)
C6 0.017(3) 0.024(4) 0.025(4) -0.001(3) -0.005(3) -0.002(3)
C7 0.021(4) 0.017(3) 0.027(4) -0.005(3) -0.002(3) -0.001(3)
C8 0.018(3) 0.028(4) 0.018(3) -0.001(3) 0.000(3) -0.001(3)
C9 0.027(4) 0.023(4) 0.029(4) -0.001(3) -0.003(3) 0.004(3)
C10 0.035(4) 0.029(4) 0.027(4) 0.008(3) -0.003(3) -0.002(3)
C11 0.043(5) 0.047(5) 0.027(4) 0.002(4) 0.006(4) -0.007(4)
C12 0.048(5) 0.043(5) 0.040(5) -0.015(4) 0.010(4) -0.004(4)
C13 0.039(5) 0.028(4) 0.036(4) -0.002(3) 0.004(4) -0.005(3)
C14 0.019(3) 0.017(3) 0.026(4) 0.002(3) -0.004(3) 0.002(3)
C15 0.030(4) 0.022(4) 0.024(4) 0.000(3) -0.002(3) 0.000(3)
C16 0.022(4) 0.029(4) 0.034(4) 0.005(3) 0.003(3) 0.003(3)
C17 0.027(4) 0.029(4) 0.040(5) 0.012(3) 0.003(3) 0.006(3)
C18 0.032(4) 0.044(5) 0.037(5) 0.011(4) -0.017(4) -0.008(4)
C19 0.032(4) 0.030(4) 0.027(4) 0.008(3) -0.006(3) 0.000(3)
C20 0.014(3) 0.022(3) 0.022(3) -0.003(3) 0.002(3) 0.000(3)
C21 0.022(4) 0.032(4) 0.028(4) 0.004(3) -0.002(3) -0.005(3)
C22 0.023(4) 0.040(5) 0.038(5) 0.006(4) -0.008(3) 0.002(3)
C23 0.018(4) 0.047(5) 0.037(4) -0.010(4) -0.005(3) -0.005(3)
C24 0.025(4) 0.024(4) 0.044(5) -0.006(3) -0.003(3) -0.003(3)
C25 0.026(4) 0.015(3) 0.029(4) -0.001(3) -0.004(3) -0.001(3)
C26 0.015(3) 0.019(3) 0.029(4) -0.004(3) -0.005(3) -0.002(3)
C27 0.021(4) 0.024(4) 0.034(4) -0.008(3) -0.006(3) -0.002(3)
C28 0.028(4) 0.029(4) 0.041(4) -0.012(3) -0.004(3) -0.001(3)
C29 0.024(4) 0.031(4) 0.049(5) -0.017(4) 0.000(4) -0.001(3)
C30 0.032(4) 0.022(4) 0.052(5) -0.004(3) -0.010(4) -0.001(3)
C31 0.030(4) 0.025(4) 0.030(4) -0.007(3) -0.008(3) 0.000(3)
C32 0.019(4) 0.031(4) 0.026(4) -0.001(3) 0.007(3) 0.005(3)
C33 0.014(3) 0.030(4) 0.030(4) -0.004(3) -0.004(3) 0.004(3)
C34 0.040(5) 0.033(5) 0.054(6) -0.009(4) -0.012(4) 0.005(4)
S1 0.0330(11) 0.0263(10) 0.0287(10) 0.0002(8) -0.0029(8) 0.0009(8)
O2 0.031(3) 0.055(4) 0.034(3) 0.003(3) -0.002(2) 0.005(3)
O3 0.047(3) 0.040(3) 0.029(3) 0.007(2) 0.000(3) 0.016(3)
O4 0.060(4) 0.044(3) 0.045(4) -0.005(3) -0.007(3) -0.027(3)
F1 0.070(4) 0.051(3) 0.071(4) 0.007(3) -0.033(3) 0.025(3)
F2 0.079(4) 0.036(3) 0.097(5) -0.018(3) -0.032(4) -0.008(3)
F3 0.050(3) 0.065(4) 0.067(4) -0.024(3) -0.005(3) 0.025(3)
C35 0.062(6) 0.062(6) 0.061(6) -0.008(2) -0.012(2) 0.000(2)
C36 0.061(6) 0.061(6) 0.061(6) -0.009(2) -0.010(2) -0.001(2)
O5 0.043(6) 0.039(6) 0.040(6) -0.008(2) -0.006(2) 0.0001(19)
C37 0.047(5) 0.046(5) 0.047(5) -0.008(2) -0.008(2) -0.001(2)
C38 0.050(5) 0.051(5) 0.050(5) -0.007(2) -0.009(2) -0.001(2)
C39A 0.06(2) 0.06(2) 0.06(2) -0.008(4) -0.010(4) -0.001(2)
Cl1A 0.063(4) 0.064(4) 0.063(4) -0.010(2) -0.011(2) -0.001(2)
Cl2A 0.123(7) 0.124(7) 0.122(7) -0.017(2) -0.021(2) -0.003(2)
C39B 0.07(2) 0.07(2) 0.07(2) -0.009(4) -0.012(5) -0.002(2)
Cl1B 0.084(5) 0.083(5) 0.082(5) -0.012(2) -0.014(2) 0.001(2)
Cl2B 0.066(7) 0.063(7) 0.063(7) -0.011(2) -0.011(2) -0.001(2)

loop_
_atom_type_symbol
_atom_type_description
_atom_type_scat_dispersion_real
_atom_type_scat_dispersion_imag
_atom_type_scat_source
C C 0.0033 0.0016 'International Tables Vol C Tables 4.2.6.8 and 6.1.1.4'
H H 0.0000 0.0000 'International Tables Vol C Tables 4.2.6.8 and 6.1.1.4'
O O 0.0106 0.0060 'International Tables Vol C Tables 4.2.6.8 and 6.1.1.4'
F F 0.0171 0.0103 'International Tables Vol C Tables 4.2.6.8 and 6.1.1.4'
Si Si 0.0817 0.0704 'International Tables Vol C Tables 4.2.6.8 and 6.1.1.4'
P P 0.1023 0.0942 'International Tables Vol C Tables 4.2.6.8 and 6.1.1.4'
S S 0.1246 0.1234 'International Tables Vol C Tables 4.2.6.8 and 6.1.1.4'
Ir Ir -1.4442 7.9887 'International Tables Vol C Tables 4.2.6.8 and 6.1.1.4'
Cl Cl 0.1484 0.1585 'International Tables Vol C Tables 4.2.6.8 and 6.1.1.4'

loop_
_geom_angle_atom_site_label_1
_geom_angle_atom_site_label_2
_geom_angle_atom_site_label_3
_geom_angle
_geom_angle_site_symmetry_1
_geom_angle_site_symmetry_3
_geom_angle_publ_flag
C33 Ir1 O1 88.3(2) . . ?
C33 Ir1 C32 36.1(2) . . ?
O1 Ir1 C32 85.5(2) . . ?
C33 Ir1 P2 84.08(18) . . ?
O1 Ir1 P2 93.37(13) . . ?
C32 Ir1 P2 120.19(18) . . ?
C33 Ir1 P1 120.66(18) . . ?
O1 Ir1 P1 90.41(13) . . ?
C32 Ir1 P1 84.63(18) . . ?
P2 Ir1 P1 155.10(6) . . ?
C33 Ir1 H39A 167.9 . . ?
O1 Ir1 H39A 99.5 . . ?
C32 Ir1 H39A 153.0 . . ?
P2 Ir1 H39A 86.2 . . ?
P1 Ir1 H39A 68.9 . . ?
C33 Ir1 H39B 93.6 . . ?
O1 Ir1 H39B 173.1 . . ?
C32 Ir1 H39B 92.2 . . ?
P2 Ir1 H39B 93.5 . . ?
P1 Ir1 H39B 82.9 . . ?
H39A Ir1 H39B 79.7 . . ?
C8 P1 C1 105.2(3) . . ?
C8 P1 C14 101.6(3) . . ?
C1 P1 C14 101.6(3) . . ?
C8 P1 Ir1 114.3(2) . . ?
C1 P1 Ir1 113.7(2) . . ?
C14 P1 Ir1 118.6(2) . . ?
C7 P2 C20 103.7(3) . . ?
C7 P2 C26 104.6(3) . . ?
C20 P2 C26 100.3(3) . . ?
C7 P2 Ir1 111.5(2) . . ?
C20 P2 Ir1 120.4(2) . . ?
C26 P2 Ir1 114.5(2) . . ?
O1 Si1 C4 108.1(3) . . ?
O1 Si1 C5 109.8(3) . . ?
C4 Si1 C5 110.6(3) . . ?
O1 Si1 C3 106.2(3) . . ?
C4 Si1 C3 111.9(3) . . ?
C5 Si1 C3 110.1(3) . . ?
Si1 O1 Ir1 126.0(2) . . ?
Si1 O1 H1 113(6) . . ?
Ir1 O1 H1 119(6) . . ?
C2 C1 P1 114.6(5) . . ?
C2 C1 H1A 108.6 . . ?
P1 C1 H1A 108.6 . . ?
C2 C1 H1B 108.6 . . ?
P1 C1 H1B 108.6 . . ?
H1A C1 H1B 107.6 . . ?
C3 C2 C1 116.4(6) . . ?
C3 C2 H2A 108.2 . . ?
C1 C2 H2A 108.2 . . ?
C3 C2 H2B 108.2 . . ?
C1 C2 H2B 108.2 . . ?
H2A C2 H2B 107.3 . . ?
C2 C3 Si1 118.2(5) . . ?
C2 C3 H3A 107.8 . . ?
Si1 C3 H3A 107.8 . . ?
C2 C3 H3B 107.8 . . ?
Si1 C3 H3B 107.8 . . ?
H3A C3 H3B 107.1 . . ?
Si1 C4 H4A 109.5 . . ?
Si1 C4 H4B 109.5 . . ?
H4A C4 H4B 109.5 . . ?
Si1 C4 H4C 109.5 . . ?
H4A C4 H4C 109.5 . . ?
H4B C4 H4C 109.5 . . ?
C6 C5 Si1 116.4(4) . . ?
C6 C5 H5A 108.2 . . ?
Si1 C5 H5A 108.2 . . ?
C6 C5 H5B 108.2 . . ?
Si1 C5 H5B 108.2 . . ?
H5A C5 H5B 107.3 . . ?
C5 C6 C7 113.3(5) . . ?
C5 C6 H6A 108.9 . . ?
C7 C6 H6A 108.9 . . ?
C5 C6 H6B 108.9 . . ?
C7 C6 H6B 108.9 . . ?
H6A C6 H6B 107.7 . . ?
C6 C7 P2 113.8(4) . . ?
C6 C7 H7A 108.8 . . ?
P2 C7 H7A 108.8 . . ?
C6 C7 H7B 108.8 . . ?
P2 C7 H7B 108.8 . . ?
H7A C7 H7B 107.7 . . ?
C9 C8 C13 118.3(6) . . ?
C9 C8 P1 118.0(5) . . ?
C13 C8 P1 123.4(5) . . ?
C8 C9 C10 120.4(7) . . ?
C8 C9 H9 119.8 . . ?
C10 C9 H9 119.8 . . ?
C11 C10 C9 120.2(7) . . ?
C11 C10 H10 119.9 . . ?
C9 C10 H10 119.9 . . ?
C10 C11 C12 120.0(7) . . ?
C10 C11 H11 120.0 . . ?
C12 C11 H11 120.0 . . ?
C11 C12 C13 120.3(8) . . ?
C11 C12 H12 119.9 . . ?
C13 C12 H12 119.9 . . ?
C12 C13 C8 120.7(7) . . ?
C12 C13 H13 119.6 . . ?
C8 C13 H13 119.6 . . ?
C15 C14 C19 119.5(6) . . ?
C15 C14 P1 123.4(5) . . ?
C19 C14 P1 117.0(5) . . ?
C14 C15 C16 119.7(7) . . ?
C14 C15 H15 120.1 . . ?
C16 C15 H15 120.1 . . ?
C17 C16 C15 120.6(7) . . ?
C17 C16 H16 119.7 . . ?
C15 C16 H16 119.7 . . ?
C18 C17 C16 119.8(7) . . ?
C18 C17 H17 120.1 . . ?
C16 C17 H17 120.1 . . ?
C17 C18 C19 119.9(7) . . ?
C17 C18 H18 120.0 . . ?
C19 C18 H18 120.0 . . ?
C18 C19 C14 120.5(7) . . ?
C18 C19 H19 119.8 . . ?
C14 C19 H19 119.8 . . ?
C25 C20 C21 119.4(6) . . ?
C25 C20 P2 119.5(5) . . ?
C21 C20 P2 121.0(5) . . ?
C22 C21 C20 119.7(7) . . ?
C22 C21 H21 120.1 . . ?
C20 C21 H21 120.1 . . ?
C21 C22 C23 120.7(7) . . ?
C21 C22 H22 119.7 . . ?
C23 C22 H22 119.7 . . ?
C24 C23 C22 119.8(7) . . ?
C24 C23 H23 120.1 . . ?
C22 C23 H23 120.1 . . ?
C23 C24 C25 119.9(7) . . ?
C23 C24 H24 120.0 . . ?
C25 C24 H24 120.0 . . ?
C20 C25 C24 120.3(6) . . ?
C20 C25 H25 119.8 . . ?
C24 C25 H25 119.8 . . ?
C27 C26 C31 118.8(6) . . ?
C27 C26 P2 119.9(5) . . ?
C31 C26 P2 121.2(5) . . ?
C26 C27 C28 121.8(7) . . ?
C26 C27 H27 119.1 . . ?
C28 C27 H27 119.1 . . ?
C29 C28 C27 118.9(7) . . ?
C29 C28 H28 120.6 . . ?
C27 C28 H28 120.6 . . ?
C30 C29 C28 120.7(7) . . ?
C30 C29 H29 119.7 . . ?
C28 C29 H29 119.7 . . ?
C29 C30 C31 120.1(7) . . ?
C29 C30 H30 120.0 . . ?
C31 C30 H30 120.0 . . ?
C26 C31 C30 119.7(7) . . ?
C26 C31 H31 120.2 . . ?
C30 C31 H31 120.2 . . ?
C33 C32 Ir1 71.8(4) . . ?
C33 C32 H32A 116.4 . . ?
Ir1 C32 H32A 116.4 . . ?
C33 C32 H32B 116.4 . . ?
Ir1 C32 H32B 116.4 . . ?
H32A C32 H32B 113.4 . . ?
C32 C33 Ir1 72.1(4) . . ?
C32 C33 H33A 116.4 . . ?
Ir1 C33 H33A 116.4 . . ?
C32 C33 H33B 116.4 . . ?
Ir1 C33 H33B 116.4 . . ?
H33A C33 H33B 113.4 . . ?
F3 C34 F1 106.3(7) . . ?
F3 C34 F2 106.2(7) . . ?
F1 C34 F2 108.0(7) . . ?
F3 C34 S1 112.3(6) . . ?
F1 C34 S1 111.1(6) . . ?
F2 C34 S1 112.6(6) . . ?
O4 S1 O2 116.8(4) . . ?
O4 S1 O3 114.2(3) . . ?
O2 S1 O3 113.5(3) . . ?
O4 S1 C34 104.2(4) . . ?
O2 S1 C34 103.8(4) . . ?
O3 S1 C34 101.9(4) . . ?
O5 C36 C35 114.9(15) . . ?
C36 O5 C37 113.8(14) . . ?
O5 C37 C38 105.5(12) . . ?
C38 C38 C37 166(2) 2_566 . ?
Cl1A C39A Cl2A 110.35(9) . . ?
Cl1B C39B Cl2B 110.32(9) . . ?

loop_
_geom_bond_atom_site_label_1
_geom_bond_atom_site_label_2
_geom_bond_distance
_geom_bond_site_symmetry_2
_geom_bond_publ_flag
Ir1 C33 2.241(6) . ?
Ir1 O1 2.241(4) . ?
Ir1 C32 2.245(6) . ?
Ir1 P2 2.3032(17) . ?
Ir1 P1 2.3077(18) . ?
Ir1 H39A 1.4739 . ?
Ir1 H39B 1.6396 . ?
P1 C8 1.817(7) . ?
P1 C1 1.833(7) . ?
P1 C14 1.839(6) . ?
P2 C7 1.814(6) . ?
P2 C20 1.825(7) . ?
P2 C26 1.828(6) . ?
Si1 O1 1.689(5) . ?
Si1 C4 1.843(7) . ?
Si1 C5 1.849(7) . ?
Si1 C3 1.857(7) . ?
O1 H1 0.77(7) . ?
C1 C2 1.552(9) . ?
C1 H1A 0.9900 . ?
C1 H1B 0.9900 . ?
C2 C3 1.513(9) . ?
C2 H2A 0.9900 . ?
C2 H2B 0.9900 . ?
C3 H3A 0.9900 . ?
C3 H3B 0.9900 . ?
C4 H4A 0.9800 . ?
C4 H4B 0.9800 . ?
C4 H4C 0.9800 . ?
C5 C6 1.538(9) . ?
C5 H5A 0.9900 . ?
C5 H5B 0.9900 . ?
C6 C7 1.543(8) . ?
C6 H6A 0.9900 . ?
C6 H6B 0.9900 . ?
C7 H7A 0.9900 . ?
C7 H7B 0.9900 . ?
C8 C9 1.377(9) . ?
C8 C13 1.391(9) . ?
C9 C10 1.401(9) . ?
C9 H9 0.9500 . ?
C10 C11 1.360(10) . ?
C10 H10 0.9500 . ?
C11 C12 1.372(11) . ?
C11 H11 0.9500 . ?
C12 C13 1.380(10) . ?
C12 H12 0.9500 . ?
C13 H13 0.9500 . ?
C14 C15 1.381(9) . ?
C14 C19 1.386(9) . ?
C15 C16 1.387(9) . ?
C15 H15 0.9500 . ?
C16 C17 1.373(10) . ?
C16 H16 0.9500 . ?
C17 C18 1.379(11) . ?
C17 H17 0.9500 . ?
C18 C19 1.381(10) . ?
C18 H18 0.9500 . ?
C19 H19 0.9500 . ?
C20 C25 1.372(8) . ?
C20 C21 1.396(9) . ?
C21 C22 1.375(10) . ?
C21 H21 0.9500 . ?
C22 C23 1.377(10) . ?
C22 H22 0.9500 . ?
C23 C24 1.373(10) . ?
C23 H23 0.9500 . ?
C24 C25 1.392(9) . ?
C24 H24 0.9500 . ?
C25 H25 0.9500 . ?
C26 C27 1.377(9) . ?
C26 C31 1.386(9) . ?
C27 C28 1.377(9) . ?
C27 H27 0.9500 . ?
C28 C29 1.380(10) . ?
C28 H28 0.9500 . ?
C29 C30 1.365(10) . ?
C29 H29 0.9500 . ?
C30 C31 1.398(9) . ?
C30 H30 0.9500 . ?
C31 H31 0.9500 . ?
C32 C33 1.391(9) . ?
C32 H32A 0.9900 . ?
C32 H32B 0.9900 . ?
C33 H33A 0.9900 . ?
C33 H33B 0.9900 . ?
C34 F3 1.333(10) . ?
C34 F1 1.338(9) . ?
C34 F2 1.324(9) . ?
C34 S1 1.792(8) . ?
S1 O4 1.414(6) . ?
S1 O2 1.435(5) . ?
S1 O3 1.448(5) . ?
C35 C36 1.4899(10) . ?
C36 O5 1.4498(10) . ?
O5 C37 1.4498(10) . ?
C37 C38 1.4901(10) . ?
C38 C38 1.33(3) 2_566 ?
C39A Cl1A 1.7299(11) . ?
C39A Cl2A 1.7300(10) . ?
C39B Cl1B 1.7299(10) . ?
C39B Cl2B 1.7300(10) . ?

loop_
_geom_torsion_atom_site_label_1
_geom_torsion_atom_site_label_2
_geom_torsion_atom_site_label_3
_geom_torsion_atom_site_label_4
_geom_torsion
_geom_torsion_site_symmetry_1
_geom_torsion_site_symmetry_2
_geom_torsion_site_symmetry_3
_geom_torsion_site_symmetry_4
_geom_torsion_publ_flag
C33 Ir1 P1 C8 -32.9(3) . . . . ?
O1 Ir1 P1 C8 -121.1(3) . . . . ?
C32 Ir1 P1 C8 -35.7(3) . . . . ?
P2 Ir1 P1 C8 140.0(3) . . . . ?
C33 Ir1 P1 C1 87.9(3) . . . . ?
O1 Ir1 P1 C1 -0.3(3) . . . . ?
C32 Ir1 P1 C1 85.1(3) . . . . ?
P2 Ir1 P1 C1 -99.2(3) . . . . ?
C33 Ir1 P1 C14 -152.7(3) . . . . ?
O1 Ir1 P1 C14 119.0(3) . . . . ?
C32 Ir1 P1 C14 -155.6(3) . . . . ?
P2 Ir1 P1 C14 20.1(3) . . . . ?
C33 Ir1 P2 C7 -100.6(3) . . . . ?
O1 Ir1 P2 C7 -12.7(3) . . . . ?
C32 Ir1 P2 C7 -99.4(3) . . . . ?
P1 Ir1 P2 C7 85.6(3) . . . . ?
C33 Ir1 P2 C20 21.1(3) . . . . ?
O1 Ir1 P2 C20 109.0(3) . . . . ?
C32 Ir1 P2 C20 22.3(3) . . . . ?
P1 Ir1 P2 C20 -152.7(3) . . . . ?
C33 Ir1 P2 C26 140.8(3) . . . . ?
O1 Ir1 P2 C26 -131.2(3) . . . . ?
C32 Ir1 P2 C26 142.1(3) . . . . ?
P1 Ir1 P2 C26 -33.0(3) . . . . ?
C4 Si1 O1 Ir1 161.0(3) . . . . ?
C5 Si1 O1 Ir1 -78.2(4) . . . . ?
C3 Si1 O1 Ir1 40.8(4) . . . . ?
C33 Ir1 O1 Si1 165.5(3) . . . . ?
C32 Ir1 O1 Si1 -158.4(3) . . . . ?
P2 Ir1 O1 Si1 81.5(3) . . . . ?
P1 Ir1 O1 Si1 -73.8(3) . . . . ?
C8 P1 C1 C2 -152.5(5) . . . . ?
C14 P1 C1 C2 -46.9(5) . . . . ?
Ir1 P1 C1 C2 81.7(5) . . . . ?
P1 C1 C2 C3 -54.5(7) . . . . ?
C1 C2 C3 Si1 -53.5(7) . . . . ?
O1 Si1 C3 C2 63.6(5) . . . . ?
C4 Si1 C3 C2 -54.2(6) . . . . ?
C5 Si1 C3 C2 -177.6(5) . . . . ?
O1 Si1 C5 C6 43.9(5) . . . . ?
C4 Si1 C5 C6 163.1(5) . . . . ?
C3 Si1 C5 C6 -72.7(5) . . . . ?
Si1 C5 C6 C7 -73.7(6) . . . . ?
C5 C6 C7 P2 118.2(5) . . . . ?
C20 P2 C7 C6 164.1(5) . . . . ?
C26 P2 C7 C6 59.4(5) . . . . ?
Ir1 P2 C7 C6 -65.0(5) . . . . ?
C1 P1 C8 C9 163.6(5) . . . . ?
C14 P1 C8 C9 58.0(6) . . . . ?
Ir1 P1 C8 C9 -71.0(6) . . . . ?
C1 P1 C8 C13 -21.7(7) . . . . ?
C14 P1 C8 C13 -127.3(6) . . . . ?
Ir1 P1 C8 C13 103.7(6) . . . . ?
C13 C8 C9 C10 0.5(10) . . . . ?
P1 C8 C9 C10 175.5(5) . . . . ?
C8 C9 C10 C11 -0.8(11) . . . . ?
C9 C10 C11 C12 -0.4(12) . . . . ?
C10 C11 C12 C13 1.9(13) . . . . ?
C11 C12 C13 C8 -2.2(13) . . . . ?
C9 C8 C13 C12 1.0(11) . . . . ?
P1 C8 C13 C12 -173.7(6) . . . . ?
C8 P1 C14 C15 -131.8(6) . . . . ?
C1 P1 C14 C15 119.9(6) . . . . ?
Ir1 P1 C14 C15 -5.6(7) . . . . ?
C8 P1 C14 C19 51.1(6) . . . . ?
C1 P1 C14 C19 -57.3(6) . . . . ?
Ir1 P1 C14 C19 177.3(4) . . . . ?
C19 C14 C15 C16 1.0(10) . . . . ?
P1 C14 C15 C16 -176.1(5) . . . . ?
C14 C15 C16 C17 -0.6(10) . . . . ?
C15 C16 C17 C18 0.6(11) . . . . ?
C16 C17 C18 C19 -0.8(11) . . . . ?
C17 C18 C19 C14 1.2(11) . . . . ?
C15 C14 C19 C18 -1.3(10) . . . . ?
P1 C14 C19 C18 176.0(5) . . . . ?
C7 P2 C20 C25 -158.0(5) . . . . ?
C26 P2 C20 C25 -50.0(6) . . . . ?
Ir1 P2 C20 C25 76.6(6) . . . . ?
C7 P2 C20 C21 18.8(6) . . . . ?
C26 P2 C20 C21 126.8(6) . . . . ?
Ir1 P2 C20 C21 -106.6(5) . . . . ?
C25 C20 C21 C22 2.0(10) . . . . ?
P2 C20 C21 C22 -174.7(6) . . . . ?
C20 C21 C22 C23 -0.4(11) . . . . ?
C21 C22 C23 C24 -2.1(12) . . . . ?
C22 C23 C24 C25 3.0(11) . . . . ?
C21 C20 C25 C24 -1.1(10) . . . . ?
P2 C20 C25 C24 175.7(5) . . . . ?
C23 C24 C25 C20 -1.4(11) . . . . ?
C7 P2 C26 C27 41.5(6) . . . . ?
C20 P2 C26 C27 -65.7(6) . . . . ?
Ir1 P2 C26 C27 163.9(5) . . . . ?
C7 P2 C26 C31 -143.4(6) . . . . ?
C20 P2 C26 C31 109.4(6) . . . . ?
Ir1 P2 C26 C31 -21.0(6) . . . . ?
C31 C26 C27 C28 1.1(10) . . . . ?
P2 C26 C27 C28 176.3(5) . . . . ?
C26 C27 C28 C29 0.4(11) . . . . ?
C27 C28 C29 C30 -1.7(11) . . . . ?
C28 C29 C30 C31 1.5(11) . . . . ?
C27 C26 C31 C30 -1.3(10) . . . . ?
P2 C26 C31 C30 -176.5(5) . . . . ?
C29 C30 C31 C26 0.0(11) . . . . ?
O1 Ir1 C32 C33 -93.3(4) . . . . ?
P2 Ir1 C32 C33 -2.1(5) . . . . ?
P1 Ir1 C32 C33 175.8(4) . . . . ?
O1 Ir1 C33 C32 84.6(4) . . . . ?
P2 Ir1 C33 C32 178.2(4) . . . . ?
P1 Ir1 C33 C32 -4.8(5) . . . . ?
F3 C34 S1 O4 -68.0(7) . . . . ?
F1 C34 S1 O4 50.9(7) . . . . ?
F2 C34 S1 O4 172.1(6) . . . . ?
F3 C34 S1 O2 169.2(6) . . . . ?
F1 C34 S1 O2 -71.9(7) . . . . ?
F2 C34 S1 O2 49.4(7) . . . . ?
F3 C34 S1 O3 51.0(7) . . . . ?
F1 C34 S1 O3 169.9(6) . . . . ?
F2 C34 S1 O3 -68.8(7) . . . . ?
C35 C36 O5 C37 80(2) . . . . ?
C36 O5 C37 C38 172.9(15) . . . . ?
O5 C37 C38 C38 -137(10) . . . 2_566 ?
